data_1516182
loop_
_publ_author_name
'Rosokha, S. V.'
'Dibrov, S. M.'
'Rosokha, T. Y.'
'Kochi, J. K.'

_publ_section_title
;
 Electronic structures of intermolecular charge-transfer states in fast
 electron transfers with tetrathiafulvalene donor. Thermal and
 photoactivation of [2 + 4] cycloaddition to o-chloranil acceptor.
;
_journal_issue 10
_journal_name_full
'Photochemical &amp; photobiological sciences : Official journal of the European Photochemistry Association and the European Society for Photobiology'
_journal_page_first 914
_journal_page_last 924
_journal_paper_doi 10.1039/b607431f
_journal_volume 5
_journal_year 2006
_chemical_formula_moiety 'c6 Cl4 O2, C6 H4 S4'
_chemical_formula_sum 'C12 H4 Cl4 O2 S4'
_chemical_formula_weight 450.19
_chemical_name_systematic
;
Tetrathiafulvalene tetrachloro-o-benzoquinnone
;
_space_group_IT_number 14
_symmetry_cell_setting monoclinic
_symmetry_space_group_name_Hall '-P 2yn'
_symmetry_space_group_name_H-M 'P 1 21/n 1'
_atom_sites_solution_hydrogens geom
_atom_sites_solution_primary direct
_atom_sites_solution_secondary difmap
_audit_creation_method SHELXL-97
_cell_angle_alpha 90.00
_cell_angle_beta 97.176(7)
_cell_angle_gamma 90.00
_cell_formula_units_Z 4
_cell_length_a 7.170(3)
_cell_length_b 16.961(6)
_cell_length_c 12.731(5)
_cell_measurement_reflns_used 868
_cell_measurement_temperature 173(2)
_cell_measurement_theta_max 27.14
_cell_measurement_theta_min 2.89
_cell_volume 1536.1(10)
_computing_cell_refinement 'SAINT V6.28 (BrukerAXS, 1997-2001)'
_computing_data_collection 'SMART V5.630 (BrukerAXS, 1997-2001)'
_computing_data_reduction 'SAINT & SADABS V2.06 (Sheldrick, 2000)'
_computing_molecular_graphics 'XP V5.06 (BrukerAXS, 1997-99)'
_computing_publication_material 'SHELXL-93, XCIF V5.05 (BrukerAXS, 1997-99)'
_computing_structure_refinement 'SHELXTL v. 6.12 (Sheldrick, 2001)'
_computing_structure_solution 'SHELXTL v. 6.12 (Sheldrick, 2001)'
_diffrn_ambient_temperature 173(2)
_diffrn_measured_fraction_theta_full 0.901
_diffrn_measured_fraction_theta_max 0.883
_diffrn_measurement_device 'Siemens SMART'
_diffrn_measurement_method
;
\w-scan, frame range 0.3 deg, hemisphere
;
_diffrn_radiation_monochromator graphite
_diffrn_radiation_source 'fine-focus sealed tube'
_diffrn_radiation_type MoK\a
_diffrn_radiation_wavelength 0.71073
_diffrn_reflns_av_R_equivalents 0.0546
_diffrn_reflns_av_sigmaI/netI 0.1271
_diffrn_reflns_limit_h_max 5
_diffrn_reflns_limit_h_min -10
_diffrn_reflns_limit_k_max 10
_diffrn_reflns_limit_k_min -20
_diffrn_reflns_limit_l_max 17
_diffrn_reflns_limit_l_min -17
_diffrn_reflns_number 5633
_diffrn_reflns_theta_full 29.00
_diffrn_reflns_theta_max 29.86
_diffrn_reflns_theta_min 2.01
_diffrn_standards_decay_% 0
_diffrn_standards_interval_count 0
_diffrn_standards_interval_time 0
_diffrn_standards_number none
_exptl_absorpt_coefficient_mu 1.314
_exptl_absorpt_correction_T_max 0.862
_exptl_absorpt_correction_T_min 0.762
_exptl_absorpt_correction_type multi-scan
_exptl_absorpt_process_details 'Semi-empirical (SADABS procedure)'
_exptl_crystal_colour black
_exptl_crystal_density_diffrn 1.947
_exptl_crystal_density_method 'not measured'
_exptl_crystal_description block
_exptl_crystal_F_000 896
_exptl_crystal_size_max 0.20
_exptl_crystal_size_mid 0.20
_exptl_crystal_size_min 0.10
_refine_diff_density_max 0.710
_refine_diff_density_min -0.442
_refine_diff_density_rms 0.114
_refine_ls_extinction_method none
_refine_ls_goodness_of_fit_ref 0.773
_refine_ls_hydrogen_treatment constr
_refine_ls_matrix_type full
_refine_ls_number_parameters 199
_refine_ls_number_reflns 3901
_refine_ls_number_restraints 0
_refine_ls_restrained_S_all 0.773
_refine_ls_R_factor_all 0.0950
_refine_ls_R_factor_gt 0.0485
_refine_ls_shift/su_max 0.000
_refine_ls_shift/su_mean 0.000
_refine_ls_structure_factor_coef Fsqd
_refine_ls_weighting_details 'calc w=1/[\s^2^(Fo^2^)+(0.0294P)^2^+0.0000P] where P=(Fo^2^+2Fc^2^)/3'
_refine_ls_weighting_scheme calc
_refine_ls_wR_factor_gt 0.0900
_refine_ls_wR_factor_ref 0.1003
_reflns_number_gt 2142
_reflns_number_total 3901
_reflns_threshold_expression >2sigma(I)
_cod_data_source_file b607431f.txt
_cod_data_source_block ros444
_cod_depositor_comments
;
The following automatic conversions were performed:

'_symmetry_cell_setting' value 'Monoclinic' changed to 'monoclinic'
according to
/usr/data/users/saulius/automatic-downloads/retrospective/RSC/lib/dictionaries/cif_core.dic
dictionary named 'cif_core.dic' version 2.4.2 from 2011-04-26.

Automatic conversion script
Id: cif_fix_values 2281 2013-09-26 08:29:07Z andrius 
;
_cod_original_sg_symbol_H-M P2(1)/n
_cod_database_code 1516182

loop_
_symmetry_equiv_pos_as_xyz
'x, y, z'
'-x+1/2, y+1/2, -z+1/2'
'-x, -y, -z'
'x-1/2, -y-1/2, z-1/2'

loop_
_atom_site_label
_atom_site_type_symbol
_atom_site_fract_x
_atom_site_fract_y
_atom_site_fract_z
_atom_site_U_iso_or_equiv
_atom_site_adp_type
_atom_site_occupancy
_atom_site_symmetry_multiplicity
_atom_site_calc_flag
_atom_site_refinement_flags
Cl1 Cl 0.65956(15) 0.27542(6) 0.41719(8) 0.0276(3) Uani 1 1 d .
Cl2 Cl 0.39626(15) 0.23559(6) 0.20377(8) 0.0264(3) Uani 1 1 d .
Cl3 Cl 0.33907(14) 0.06255(7) 0.13265(8) 0.0259(3) Uani 1 1 d .
Cl4 Cl 0.48623(15) -0.07583(6) 0.28375(8) 0.0281(3) Uani 1 1 d .
O1 O 0.7122(4) -0.01957(17) 0.4756(2) 0.0263(7) Uani 1 1 d .
O2 O 0.7822(4) 0.13425(17) 0.5345(2) 0.0276(7) Uani 1 1 d .
C1 C 0.6488(6) 0.0343(3) 0.4173(3) 0.0209(10) Uani 1 1 d .
C2 C 0.6905(6) 0.1190(3) 0.4493(3) 0.0206(10) Uani 1 1 d .
C3 C 0.6090(5) 0.1800(2) 0.3764(3) 0.0194(9) Uani 1 1 d .
C4 C 0.4992(6) 0.1629(3) 0.2848(3) 0.0218(10) Uani 1 1 d .
C5 C 0.4656(5) 0.0812(3) 0.2536(3) 0.0185(9) Uani 1 1 d .
C6 C 0.5337(6) 0.0211(2) 0.3181(3) 0.0188(9) Uani 1 1 d .
S1 S 0.53239(15) 0.59239(7) 0.20284(8) 0.0226(3) Uani 1 1 d .
S2 S 0.66110(16) 0.48900(7) 0.37988(8) 0.0263(3) Uani 1 1 d .
S3 S 0.81059(16) 0.63973(7) 0.52054(9) 0.0284(3) Uani 1 1 d .
S4 S 0.64757(16) 0.74580(7) 0.35344(9) 0.0270(3) Uani 1 1 d .
C7 C 0.4795(6) 0.4935(3) 0.1878(3) 0.0238(10) Uani 1 1 d .
H7 H 0.4100 0.4733 0.1251 0.029 Uiso 1 1 calc R
C8 C 0.5411(6) 0.4477(3) 0.2680(3) 0.0268(11) Uani 1 1 d .
H8 H 0.5195 0.3924 0.2642 0.032 Uiso 1 1 calc R
C9 C 0.6386(5) 0.5848(2) 0.3314(3) 0.0189(9) Uani 1 1 d .
C10 C 0.6953(5) 0.6492(2) 0.3936(3) 0.0206(10) Uani 1 1 d .
C11 C 0.8247(6) 0.7389(3) 0.5465(3) 0.0281(11) Uani 1 1 d .
H11 H 0.8823 0.7583 0.6127 0.034 Uiso 1 1 calc R
C12 C 0.7517(6) 0.7878(3) 0.4702(3) 0.0284(11) Uani 1 1 d .
H12 H 0.7566 0.8433 0.4795 0.034 Uiso 1 1 calc R

loop_
_atom_site_aniso_label
_atom_site_aniso_U_11
_atom_site_aniso_U_22
_atom_site_aniso_U_33
_atom_site_aniso_U_23
_atom_site_aniso_U_13
_atom_site_aniso_U_12
Cl1 0.0324(6) 0.0173(7) 0.0312(6) -0.0018(5) -0.0040(5) 0.0001(5)
Cl2 0.0247(6) 0.0216(7) 0.0305(6) 0.0056(5) -0.0057(4) 0.0053(5)
Cl3 0.0240(6) 0.0268(7) 0.0243(5) 0.0008(5) -0.0074(4) -0.0026(5)
Cl4 0.0316(6) 0.0188(7) 0.0318(6) 0.0016(5) -0.0042(5) -0.0040(5)
O1 0.0285(17) 0.0185(19) 0.0299(17) 0.0061(14) -0.0044(13) 0.0038(14)
O2 0.0364(18) 0.0215(19) 0.0225(16) -0.0003(14) -0.0062(13) -0.0005(15)
C1 0.021(2) 0.023(3) 0.018(2) 0.0044(19) 0.0011(17) 0.002(2)
C2 0.018(2) 0.022(3) 0.022(2) 0.0032(18) 0.0001(17) 0.0049(19)
C3 0.018(2) 0.014(3) 0.025(2) 0.0015(18) 0.0029(17) 0.0007(18)
C4 0.020(2) 0.023(3) 0.024(2) 0.0036(19) 0.0063(17) 0.0038(19)
C5 0.016(2) 0.025(3) 0.0127(19) -0.0013(18) -0.0028(15) 0.0014(19)
C6 0.019(2) 0.014(3) 0.023(2) 0.0016(18) -0.0013(17) -0.0015(18)
S1 0.0215(6) 0.0223(7) 0.0222(5) 0.0017(5) -0.0047(4) 0.0000(5)
S2 0.0320(7) 0.0196(7) 0.0249(6) 0.0024(5) -0.0056(5) -0.0006(5)
S3 0.0317(7) 0.0257(8) 0.0255(6) -0.0049(5) -0.0051(5) 0.0010(6)
S4 0.0298(6) 0.0183(7) 0.0319(6) -0.0004(5) -0.0003(5) 0.0030(5)
C7 0.018(2) 0.029(3) 0.023(2) -0.005(2) -0.0046(17) -0.004(2)
C8 0.023(2) 0.021(3) 0.034(3) -0.005(2) -0.005(2) -0.003(2)
C9 0.015(2) 0.017(3) 0.024(2) -0.0009(18) -0.0014(16) 0.0019(18)
C10 0.020(2) 0.018(3) 0.024(2) 0.0020(19) 0.0003(17) 0.0020(19)
C11 0.027(2) 0.025(3) 0.031(2) -0.014(2) -0.0040(19) -0.006(2)
C12 0.025(2) 0.022(3) 0.038(3) -0.010(2) 0.006(2) -0.004(2)

loop_
_atom_type_symbol
_atom_type_description
_atom_type_scat_dispersion_real
_atom_type_scat_dispersion_imag
_atom_type_scat_source
C C 0.0033 0.0016 'International Tables Vol C Tables 4.2.6.8 and 6.1.1.4'
H H 0.0000 0.0000 'International Tables Vol C Tables 4.2.6.8 and 6.1.1.4'
O O 0.0106 0.0060 'International Tables Vol C Tables 4.2.6.8 and 6.1.1.4'
S S 0.1246 0.1234 'International Tables Vol C Tables 4.2.6.8 and 6.1.1.4'
Cl Cl 0.1484 0.1585 'International Tables Vol C Tables 4.2.6.8 and 6.1.1.4'

loop_
_geom_angle_atom_site_label_1
_geom_angle_atom_site_label_2
_geom_angle_atom_site_label_3
_geom_angle
O1 C1 C6 122.9(4)
O1 C1 C2 119.9(4)
C6 C1 C2 117.2(4)
O2 C2 C3 122.7(4)
O2 C2 C1 120.4(4)
C3 C2 C1 116.8(3)
C4 C3 C2 122.5(4)
C4 C3 Cl1 122.6(3)
C2 C3 Cl1 114.9(3)
C3 C4 C5 120.0(4)
C3 C4 Cl2 121.6(4)
C5 C4 Cl2 118.5(3)
C6 C5 C4 120.9(3)
C6 C5 Cl3 120.9(3)
C4 C5 Cl3 118.2(3)
C5 C6 C1 122.5(4)
C5 C6 Cl4 121.1(3)
C1 C6 Cl4 116.5(3)
C9 S1 C7 95.6(2)
C8 S2 C9 94.2(2)
C11 S3 C10 95.6(2)
C12 S4 C10 95.0(2)
C8 C7 S1 116.1(3)
C8 C7 H7 121.9
S1 C7 H7 121.9
C7 C8 S2 119.2(4)
C7 C8 H8 120.4
S2 C8 H8 120.4
C10 C9 S1 123.3(3)
C10 C9 S2 122.0(3)
S1 C9 S2 114.7(2)
C9 C10 S3 122.3(3)
C9 C10 S4 123.0(3)
S3 C10 S4 114.6(2)
C12 C11 S3 117.5(3)
C12 C11 H11 121.3
S3 C11 H11 121.3
C11 C12 S4 117.3(4)
C11 C12 H12 121.4
S4 C12 H12 121.4

loop_
_geom_bond_atom_site_label_1
_geom_bond_atom_site_label_2
_geom_bond_distance
Cl1 C3 1.724(4)
Cl2 C4 1.715(4)
Cl3 C5 1.716(4)
Cl4 C6 1.723(4)
O1 C1 1.227(4)
O2 C2 1.224(4)
C1 C6 1.437(5)
C1 C2 1.513(6)
C2 C3 1.463(5)
C3 C4 1.354(5)
C4 C5 1.453(6)
C5 C6 1.362(5)
S1 C9 1.722(4)
S1 C7 1.725(4)
S2 C8 1.718(4)
S2 C9 1.738(4)
S3 C11 1.715(4)
S3 C10 1.729(4)
S4 C12 1.731(4)
S4 C10 1.737(4)
C7 C8 1.316(6)
C7 H7 0.9500
C8 H8 0.9500
C9 C10 1.380(5)
C11 C12 1.333(6)
C11 H11 0.9500
C12 H12 0.9500
